data_7118631
loop_
_publ_author_name
'Vonci, Michele'
'Giansiracusa, Marcus J.'
'Gable, Robert W.'
'Van den Heuvel, Willem'
'Latham, Kay'
'Moubaraki, Boujemaa'
'Murray, Keith S.'
'Yu, Dehong'
'Mole, Richard A.'
'Soncini, Alessandro'
'Boskovic, Colette'

_publ_section_title
;
 Ab initio calculations as a quantitative tool in the inelastic neutron
 scattering study of a single-molecule magnet analogue.
;
_journal_issue 10
_journal_name_full 'Chemical communications (Cambridge, England)'
_journal_page_first 2091
_journal_page_last 2094
_journal_paper_doi 10.1039/c5cc07541f
_journal_volume 52
_journal_year 2016
_chemical_formula_moiety 'Na9 O68 W10 Y, 3(O)'
_chemical_formula_sum 'H70 Na9 O71 W10 Y'
_chemical_formula_weight 3340.88
_chemical_name_systematic 'Sodium terbium yttrium oxide hydrate'
_space_group_crystal_system triclinic
_space_group_IT_number 2
_space_group_name_Hall '-P 1'
_space_group_name_H-M_alt 'P -1'
_atom_sites_solution_primary direct
_audit_creation_date 2015-04-16
_audit_creation_method
;
Olex2 1.2
(compiled 2015.01.26 svn.r3150 for OlexSys, GUI svn.r4998)
;
_cell_angle_alpha 82.865(3)
_cell_angle_beta 74.492(4)
_cell_angle_gamma 88.859(3)
_cell_formula_units_Z 2
_cell_length_a 12.7357(5)
_cell_length_b 13.0732(4)
_cell_length_c 20.4565(8)
_cell_measurement_reflns_used 8826
_cell_measurement_temperature 130.01(10)
_cell_measurement_theta_max 73.9060
_cell_measurement_theta_min 3.3680
_cell_volume 3256.2(2)
_computing_cell_refinement
;
CrysAlisPro, Agilent Technologies,
Version 1.171.37.34 (release 22-05-2014 CrysAlis171 .NET)
(compiled May 22 2014,16:03:01)
;
_computing_data_collection
;
CrysAlisPro, Agilent Technologies,
Version 1.171.37.34 (release 22-05-2014 CrysAlis171 .NET)
(compiled May 22 2014,16:03:01)
;
_computing_data_reduction
;
CrysAlisPro, Agilent Technologies,
Version 1.171.37.34 (release 22-05-2014 CrysAlis171 .NET)
(compiled May 22 2014,16:03:01)
;
_computing_molecular_graphics 'Olex2 (Dolomanov et al., 2009)'
_computing_publication_material 'Olex2 (Dolomanov et al., 2009)'
_computing_structure_refinement 'ShelXL (Sheldrick, 2008)'
_computing_structure_solution 'ShelXT (Sheldrick, 2015)'
_diffrn_ambient_environment N~2~
_diffrn_ambient_pressure 101
_diffrn_ambient_temperature 130.01(10)
_diffrn_detector 'CCD plate'
_diffrn_detector_area_resol_mean 10.2273
_diffrn_detector_type Atlas
_diffrn_measured_fraction_theta_full 0.999
_diffrn_measured_fraction_theta_max 0.967
_diffrn_measurement_details
;
  1 omega  -25.00   27.00   1.0000    1.5000
omega____ theta____ kappa____ phi______ frames
    -      -41.0592   37.0000   30.0000 52

  2 omega  -23.00   35.00   1.0000    1.5000
omega____ theta____ kappa____ phi______ frames
    -      -41.0592   37.0000 -120.0000 58

  3 omega  -45.00   24.00   1.0000    1.5000
omega____ theta____ kappa____ phi______ frames
    -      -41.0592   37.0000 -180.0000 69

  4 omega  -75.00  -23.00   1.0000    1.5000
omega____ theta____ kappa____ phi______ frames
    -      -41.0592  -37.0000   30.0000 52

  5 omega   54.00   96.00   1.0000    1.5000
omega____ theta____ kappa____ phi______ frames
    -       41.0592 -125.0000 -180.0000 42

  6 omega   93.00  121.00   1.0000    7.5000
omega____ theta____ kappa____ phi______ frames
    -      106.6272 -125.0000  -90.0000 28

  7 omega   59.00   98.00   1.0000    7.5000
omega____ theta____ kappa____ phi______ frames
    -      106.6272  -45.0000 -120.0000 39

  8 omega   33.00   91.00   1.0000    7.5000
omega____ theta____ kappa____ phi______ frames
    -      106.6272  -30.0000  -60.0000 58

  9 omega  111.00  177.00   1.0000    7.5000
omega____ theta____ kappa____ phi______ frames
    -      106.6272   45.0000  -30.0000 66

 10 omega  124.00  174.00   1.0000    7.5000
omega____ theta____ kappa____ phi______ frames
    -      106.6272  125.0000    0.0000 50

 11 omega   50.00   77.00   1.0000    7.5000
omega____ theta____ kappa____ phi______ frames
    -      106.6272  -61.0000   60.0000 27

 12 omega   35.00  121.00   1.0000    7.5000
omega____ theta____ kappa____ phi______ frames
    -      106.6272 -125.0000   90.0000 86

 13 omega   53.00  111.00   1.0000    7.5000
omega____ theta____ kappa____ phi______ frames
    -      106.6272 -125.0000  150.0000 58

 14 omega   32.00  154.00   1.0000    7.5000
omega____ theta____ kappa____ phi______ frames
    -      106.6272  -15.0000  150.0000 122

 15 omega   33.00  107.00   1.0000    7.5000
omega____ theta____ kappa____ phi______ frames
    -      106.6272  -61.0000  120.0000 74

 16 omega   29.00   90.00   1.0000    7.5000
omega____ theta____ kappa____ phi______ frames
    -      106.6272  -30.0000   60.0000 61

 17 omega   30.00   89.00   1.0000    7.5000
omega____ theta____ kappa____ phi______ frames
    -      106.6272  -30.0000    0.0000 59

 18 omega   29.00  120.00   1.0000    7.5000
omega____ theta____ kappa____ phi______ frames
    -      106.6272  -77.0000  -90.0000 91

 19 omega  -92.00   -5.00   1.0000    1.5000
omega____ theta____ kappa____ phi______ frames
    -      -41.0592  125.0000 -120.0000 87
;
_diffrn_measurement_device 'four-circle diffractometer'
_diffrn_measurement_device_type 'SuperNova, Dual, Cu at zero, Atlas'
_diffrn_measurement_method '\w scans'
_diffrn_orient_matrix_UB_11 -0.1027257000
_diffrn_orient_matrix_UB_12 0.0387122000
_diffrn_orient_matrix_UB_13 -0.0210303000
_diffrn_orient_matrix_UB_21 -0.0604949000
_diffrn_orient_matrix_UB_22 0.0038631000
_diffrn_orient_matrix_UB_23 0.0756869000
_diffrn_orient_matrix_UB_31 0.0393673000
_diffrn_orient_matrix_UB_32 0.1122194000
_diffrn_orient_matrix_UB_33 -0.0056360000
_diffrn_radiation_monochromator mirror
_diffrn_radiation_probe x-ray
_diffrn_radiation_type CuK\a
_diffrn_radiation_wavelength 1.54184
_diffrn_reflns_av_R_equivalents 0.0437
_diffrn_reflns_av_unetI/netI 0.0747
_diffrn_reflns_Laue_measured_fraction_full 0.999
_diffrn_reflns_Laue_measured_fraction_max 0.967
_diffrn_reflns_limit_h_max 15
_diffrn_reflns_limit_h_min -13
_diffrn_reflns_limit_k_max 16
_diffrn_reflns_limit_k_min -16
_diffrn_reflns_limit_l_max 25
_diffrn_reflns_limit_l_min -24
_diffrn_reflns_number 23776
_diffrn_reflns_point_group_measured_fraction_full 0.999
_diffrn_reflns_point_group_measured_fraction_max 0.967
_diffrn_reflns_theta_full 67.684
_diffrn_reflns_theta_max 74.082
_diffrn_reflns_theta_min 3.407
_diffrn_source 'sealed X-ray tube'
_diffrn_source_type 'SuperNova (Cu) X-ray Source'
_exptl_absorpt_coefficient_mu 34.502
_exptl_absorpt_correction_T_max 0.668
_exptl_absorpt_correction_T_min 0.147
_exptl_absorpt_correction_type gaussian
_exptl_absorpt_process_details
;
CrysAlisPro, Agilent Technologies,
Version 1.171.37.34 (release 22-05-2014 CrysAlis171 .NET)
(compiled May 22 2014,16:03:01)
Numerical absorption correction based on gaussian integration over
            a multifaceted crystal model
Empirical absorption correction using spherical harmonics,
 implemented in SCALE3 ABSPACK scaling algorithm.
;
_exptl_crystal_colour 'clear light colourless'
_exptl_crystal_density_diffrn 3.407
_exptl_crystal_description 'flat blades'
_exptl_crystal_F_000 3032
_exptl_crystal_size_max 0.1585
_exptl_crystal_size_mid 0.0193
_exptl_crystal_size_min 0.0127
_refine_diff_density_max 1.438
_refine_diff_density_min -2.386
_refine_diff_density_rms 0.324
_refine_ls_extinction_method none
_refine_ls_goodness_of_fit_ref 1.017
_refine_ls_hydrogen_treatment undef
_refine_ls_matrix_type full
_refine_ls_number_parameters 820
_refine_ls_number_reflns 12808
_refine_ls_number_restraints 0
_refine_ls_restrained_S_all 1.017
_refine_ls_R_factor_all 0.0446
_refine_ls_R_factor_gt 0.0354
_refine_ls_shift/su_max 0.002
_refine_ls_shift/su_mean 0.000
_refine_ls_structure_factor_coef Fsqd
_refine_ls_weighting_details 'w=1/[\s^2^(Fo^2^)+(0.0342P)^2^] where P=(Fo^2^+2Fc^2^)/3'
_refine_ls_weighting_scheme calc
_refine_ls_wR_factor_gt 0.0822
_refine_ls_wR_factor_ref 0.0879
_reflns_Friedel_coverage 0.000
_reflns_number_gt 10812
_reflns_number_total 12808
_reflns_threshold_expression 'I > 2\s(I)'
_cod_data_source_file c5cc07541f2.cif
_cod_data_source_block mv2_06Y
_cod_database_code 7118631
_chemical_oxdiff_formula 'Y W10 O71 Na9 H70'
_shelx_space_group_comment
;
The symmetry employed for this shelxl refinement is uniquely defined
by the following loop, which should always be used as a source of
symmetry information in preference to the above space-group names.
They are only intended as comments.
;
_cell_oxdiff_angle_alpha 82.865(3)
_cell_oxdiff_angle_beta 74.492(4)
_cell_oxdiff_angle_gamma 88.859(3)
_cell_oxdiff_length_a 12.7357(5)
_cell_oxdiff_length_b 13.0732(4)
_cell_oxdiff_length_c 20.4565(8)
_cell_oxdiff_measurement_reflns_used 8826
_cell_oxdiff_volume 3256.2(2)
_reflns_odcompleteness_completeness 99.97
_reflns_odcompleteness_iscentric 1
_reflns_odcompleteness_theta 66.97
_olex2_refinement_description
;
;
_shelx_shelxl_version_number 2014/7
_olex2_submission_special_instructions 'No special instructions were received'

loop_
_space_group_symop_id
_space_group_symop_operation_xyz
1 'x, y, z'
2 '-x, -y, -z'

loop_
_atom_site_label
_atom_site_type_symbol
_atom_site_fract_x
_atom_site_fract_y
_atom_site_fract_z
_atom_site_U_iso_or_equiv
_atom_site_adp_type
_atom_site_occupancy
_atom_site_site_symmetry_order
_atom_site_calc_flag
W9 W 1.12300(3) 0.22751(3) 0.61923(2) 0.01286(8) Uani 1 1 d
W8 W 0.94982(3) 0.03490(3) 0.68008(2) 0.01292(8) Uani 1 1 d
W2 W 0.73672(3) 0.43943(3) 0.90309(2) 0.01319(8) Uani 1 1 d
W6 W 1.16678(3) 0.22268(3) 0.76987(2) 0.01299(8) Uani 1 1 d
W5 W 0.82240(3) 0.56819(3) 0.75058(2) 0.01311(8) Uani 1 1 d
W4 W 0.66280(3) 0.43017(3) 0.69317(2) 0.01304(8) Uani 1 1 d
W3 W 0.57569(3) 0.30201(3) 0.84392(2) 0.01291(8) Uani 1 1 d
W7 W 0.99307(3) 0.03126(3) 0.82950(2) 0.01319(8) Uani 1 1 d
W1 W 0.55713(3) 0.55699(3) 0.82771(2) 0.01377(8) Uani 1 1 d
W10 W 1.20251(3) 0.00886(3) 0.69375(2) 0.01350(8) Uani 1 1 d
Y1 Y 0.87640(6) 0.28172(5) 0.76313(4) 0.01263(13) Uani 1 1 d
Na6 Na 0.1865(3) 0.6023(3) 0.76719(19) 0.0205(7) Uani 1 1 d
Na4 Na 0.2956(3) 0.2182(3) 0.9896(2) 0.0231(7) Uani 1 1 d
Na2 Na 0.5587(3) -0.0481(3) 0.79317(19) 0.0195(7) Uani 1 1 d
Na1 Na 0.6995(3) -0.0696(3) 0.6212(2) 0.0225(7) Uani 1 1 d
Na8 Na 0.4693(3) 0.7063(3) 0.43658(19) 0.0216(7) Uani 1 1 d
Na9 Na 0.0652(3) 0.6029(3) 0.50951(19) 0.0212(7) Uani 1 1 d
Na3 Na 0.3193(3) -0.0463(3) 0.93815(19) 0.0228(7) Uani 1 1 d
Na5 Na 0.1341(3) 0.5101(3) 0.94190(19) 0.0196(7) Uani 1 1 d
Na7 Na 0.2473(3) 0.6354(3) 0.58791(19) 0.0218(7) Uani 1 1 d
O2 O 0.6123(5) 0.5396(4) 0.9053(3) 0.0173(12) Uani 1 1 d
O34 O 1.0906(5) -0.0441(5) 0.6627(3) 0.0174(12) Uani 1 1 d
O25 O 1.1039(5) 0.1206(4) 0.8462(3) 0.0161(12) Uani 1 1 d
O29 O 1.0294(5) 0.1269(4) 0.5993(3) 0.0168(12) Uani 1 1 d
O35 O 1.2308(5) 0.1097(4) 0.6134(3) 0.0154(12) Uani 1 1 d
O32 O 1.2673(5) 0.1067(5) 0.7349(3) 0.0175(12) Uani 1 1 d
O3 O 0.4815(5) 0.4300(5) 0.8592(3) 0.0193(12) Uani 1 1 d
O51 O 0.4290(5) 0.2973(5) 1.0244(4) 0.0213(13) Uani 1 1 d
O9 O 0.6199(5) 0.3359(4) 0.9228(3) 0.0148(11) Uani 1 1 d
O13 O 0.7657(5) 0.5477(5) 0.6727(3) 0.0159(11) Uani 1 1 d
O7 O 0.8234(5) 0.5546(4) 0.8460(3) 0.0148(11) Uani 1 1 d
O11 O 0.5597(5) 0.3295(4) 0.7521(3) 0.0145(11) Uani 1 1 d
O46 O 0.3961(5) 0.0510(4) 0.8290(3) 0.0174(12) Uani 1 1 d
O5 O 0.6820(5) 0.6422(4) 0.7820(3) 0.0172(12) Uani 1 1 d
O33 O 1.1265(5) -0.0477(4) 0.7843(3) 0.0174(12) Uani 1 1 d
O22 O 1.0095(5) 0.3028(4) 0.6558(3) 0.0151(11) Uani 1 1 d
O27 O 0.9246(5) -0.0360(4) 0.7713(3) 0.0147(11) Uani 1 1 d
O15 O 0.8355(5) 0.3478(4) 0.8677(3) 0.0153(11) Uani 1 1 d
O63 O 0.1460(5) 0.7408(5) 0.4300(3) 0.0182(12) Uani 1 1 d
O69 O 0.9817(5) 0.1122(5) 0.4738(4) 0.0217(13) Uani 1 1 d
O49 O 0.1868(5) 0.0918(5) 0.9617(3) 0.0217(13) Uani 1 1 d
O62 O -0.0456(5) 0.4791(5) 0.5812(3) 0.0196(12) Uani 1 1 d
O12 O 0.6293(5) 0.4308(5) 0.6162(3) 0.0177(12) Uani 1 1 d
O4 O 0.5522(5) 0.5328(5) 0.7368(3) 0.0170(12) Uani 1 1 d
O24 O 1.2596(5) 0.2849(5) 0.8009(3) 0.0204(13) Uani 1 1 d
O40 O 0.6474(5) 0.0677(5) 0.6899(4) 0.0198(12) Uani 1 1 d
O19 O 1.0481(5) 0.3005(4) 0.7869(3) 0.0163(12) Uani 1 1 d
O28 O 0.8785(5) -0.0403(5) 0.6414(3) 0.0166(12) Uani 1 1 d
O6 O 0.6908(5) 0.4425(4) 0.7972(3) 0.0140(11) Uani 1 1 d
O8 O 0.7593(5) 0.4502(5) 0.9814(3) 0.0172(12) Uani 1 1 d
O16 O 0.6948(5) 0.2275(4) 0.8172(3) 0.0148(11) Uani 1 1 d
O18 O 0.9130(5) 0.4614(4) 0.7349(3) 0.0159(12) Uani 1 1 d
O21 O 0.8572(5) 0.1348(4) 0.7078(3) 0.0150(11) Uani 1 1 d
O14 O 0.9056(5) 0.6758(5) 0.7162(3) 0.0204(13) Uani 1 1 d
O30 O 1.1778(5) 0.2968(5) 0.5393(3) 0.0195(12) Uani 1 1 d
O56 O 0.3419(5) 0.4814(5) 0.7404(4) 0.0227(13) Uani 1 1 d
O26 O 0.9554(5) -0.0488(5) 0.9065(3) 0.0203(12) Uani 1 1 d
O68 O 0.5195(5) 0.7979(5) 0.3241(3) 0.0193(12) Uani 1 1 d
O55 O 0.2332(5) 0.6484(5) 0.8636(4) 0.0218(13) Uani 1 1 d
O53 O 0.0210(6) 0.3815(5) 1.0214(4) 0.0236(14) Uani 1 1 d
O54 O 0.0530(5) 0.4848(5) 0.8478(4) 0.0202(13) Uani 1 1 d
O60 O 0.2272(6) 0.5170(5) 0.5111(3) 0.0220(13) Uani 1 1 d
O52 O 0.2653(5) 0.3734(5) 0.9182(3) 0.0205(13) Uani 1 1 d
O65 O 0.3017(6) 0.7792(5) 0.4912(4) 0.0240(14) Uani 1 1 d
O41 O 0.6998(6) -0.1554(5) 0.7384(4) 0.0237(13) Uani 1 1 d
O39 O 0.7344(6) -0.2458(5) 0.5940(4) 0.0256(14) Uani 1 1 d
O45 O 0.1862(6) -0.1521(5) 0.9077(4) 0.0307(16) Uani 1 1 d
O47 O 0.2728(6) -0.1481(5) 1.0393(3) 0.0242(14) Uani 1 1 d
O44 O 0.6842(6) 0.0124(5) 0.8468(4) 0.0228(13) Uani 1 1 d
O36 O 1.3090(5) -0.0771(5) 0.6713(3) 0.0198(13) Uani 1 1 d
O48 O 0.3915(6) 0.0584(5) 1.0115(4) 0.0253(14) Uani 1 1 d
O64 O 0.4415(6) 0.6002(5) 0.5416(4) 0.0261(14) Uani 1 1 d
O43 O 0.4712(6) -0.1586(5) 0.8972(4) 0.0223(13) Uani 1 1 d
O57 O 0.0548(6) 0.7413(5) 0.7841(4) 0.0249(14) Uani 1 1 d
O50 O 0.1642(6) 0.2630(5) 1.0904(4) 0.0288(15) Uani 1 1 d
O17 O 0.7730(5) 0.3403(5) 0.6861(3) 0.0177(12) Uani 1 1 d
O71 O 0.9557(6) 0.2357(6) 0.9551(4) 0.0314(16) Uani 1 1 d
O67 O 0.6135(5) 0.5965(5) 0.3889(4) 0.0223(13) Uani 1 1 d
O58 O 0.2972(5) 0.7093(5) 0.6731(4) 0.0199(13) Uani 1 1 d
O59 O 0.1368(5) 0.5098(5) 0.6803(4) 0.0214(13) Uani 1 1 d
O61 O 0.0717(5) 0.7052(5) 0.5931(4) 0.0221(13) Uani 1 1 d
O23 O 1.2086(5) 0.2814(4) 0.6736(3) 0.0158(12) Uani 1 1 d
O20 O 0.8967(5) 0.1331(4) 0.8384(3) 0.0162(12) Uani 1 1 d
O10 O 0.4721(5) 0.2128(4) 0.8827(3) 0.0185(12) Uani 1 1 d
O37 O 0.5313(6) -0.0501(6) 0.5862(4) 0.0273(14) Uani 1 1 d
O38 O 0.7783(6) 0.0038(5) 0.5030(4) 0.0262(14) Uani 1 1 d
O31 O 1.0684(4) 0.1229(4) 0.7225(3) 0.0102(10) Uani 1 1 d
O70 O 0.5193(6) 0.6825(6) 0.6416(5) 0.0356(18) Uani 1 1 d
O66 O 0.5546(6) 0.8545(6) 0.4639(4) 0.0261(14) Uani 1 1 d
O42 O 0.4501(7) -0.1542(6) 0.7525(5) 0.039(2) Uani 1 1 d
O1 O 0.4555(5) 0.6477(5) 0.8461(4) 0.0197(13) Uani 1 1 d

loop_
_atom_site_aniso_label
_atom_site_aniso_U_11
_atom_site_aniso_U_22
_atom_site_aniso_U_33
_atom_site_aniso_U_23
_atom_site_aniso_U_13
_atom_site_aniso_U_12
W9 0.01088(17) 0.01508(17) 0.01165(16) -0.00156(13) -0.00140(13) 0.00087(13)
W8 0.01050(17) 0.01512(17) 0.01286(17) -0.00261(13) -0.00228(14) 0.00062(13)
W2 0.01133(17) 0.01585(17) 0.01205(16) -0.00281(13) -0.00208(14) 0.00109(13)
W6 0.01049(17) 0.01521(17) 0.01309(17) -0.00233(13) -0.00263(14) 0.00077(13)
W5 0.01049(17) 0.01444(16) 0.01354(17) -0.00156(13) -0.00184(14) 0.00043(13)
W4 0.01074(17) 0.01589(17) 0.01192(16) -0.00158(13) -0.00218(14) 0.00118(13)
W3 0.01078(17) 0.01485(17) 0.01215(17) -0.00188(13) -0.00135(13) 0.00018(13)
W7 0.01134(17) 0.01499(17) 0.01242(17) -0.00090(13) -0.00217(14) 0.00128(13)
W1 0.01071(17) 0.01536(17) 0.01489(17) -0.00329(13) -0.00227(14) 0.00170(13)
W10 0.01067(17) 0.01490(17) 0.01417(17) -0.00229(13) -0.00186(14) 0.00162(13)
Y1 0.0108(3) 0.0152(3) 0.0113(3) -0.0021(2) -0.0017(3) 0.0012(2)
Na6 0.0187(17) 0.0235(17) 0.0167(16) 0.0000(13) -0.0012(14) -0.0018(13)
Na4 0.0244(19) 0.0228(17) 0.0227(18) -0.0027(14) -0.0072(16) -0.0010(14)
Na2 0.0175(17) 0.0204(16) 0.0199(17) -0.0021(13) -0.0039(14) 0.0017(13)
Na1 0.0176(17) 0.0289(18) 0.0208(18) -0.0048(15) -0.0042(15) 0.0011(14)
Na8 0.0161(17) 0.0278(17) 0.0182(17) -0.0014(14) -0.0009(14) 0.0034(14)
Na9 0.0213(18) 0.0222(16) 0.0187(17) -0.0014(14) -0.0031(15) -0.0030(14)
Na3 0.0236(19) 0.0249(17) 0.0170(17) 0.0023(14) -0.0027(15) 0.0011(14)
Na5 0.0173(17) 0.0203(16) 0.0216(17) -0.0029(14) -0.0057(14) 0.0007(13)
Na7 0.0186(17) 0.0265(17) 0.0192(17) -0.0035(14) -0.0026(14) -0.0021(14)
O2 0.016(3) 0.017(3) 0.018(3) -0.002(2) -0.002(2) -0.001(2)
O34 0.012(3) 0.018(3) 0.019(3) -0.005(2) 0.001(2) 0.003(2)
O25 0.013(3) 0.017(3) 0.019(3) 0.000(2) -0.006(2) 0.001(2)
O29 0.015(3) 0.018(3) 0.017(3) -0.008(2) -0.002(2) 0.001(2)
O35 0.014(3) 0.015(3) 0.021(3) -0.006(2) -0.009(2) 0.005(2)
O32 0.020(3) 0.019(3) 0.015(3) -0.004(2) -0.005(2) 0.004(2)
O3 0.018(3) 0.024(3) 0.017(3) -0.006(2) -0.005(3) 0.005(2)
O51 0.017(3) 0.023(3) 0.023(3) -0.009(3) -0.001(3) 0.001(2)
O9 0.013(3) 0.021(3) 0.008(3) -0.003(2) 0.001(2) 0.002(2)
O13 0.012(3) 0.020(3) 0.013(3) 0.001(2) -0.001(2) 0.003(2)
O7 0.013(3) 0.017(3) 0.016(3) -0.004(2) -0.005(2) 0.001(2)
O11 0.008(3) 0.021(3) 0.016(3) -0.006(2) -0.005(2) 0.004(2)
O46 0.019(3) 0.016(3) 0.018(3) -0.002(2) -0.006(3) 0.002(2)
O5 0.014(3) 0.016(3) 0.018(3) -0.001(2) 0.001(2) 0.000(2)
O33 0.014(3) 0.017(3) 0.022(3) -0.001(2) -0.007(3) -0.003(2)
O22 0.016(3) 0.014(3) 0.011(3) 0.001(2) 0.002(2) -0.002(2)
O27 0.012(3) 0.015(3) 0.016(3) -0.005(2) -0.003(2) 0.003(2)
O15 0.019(3) 0.015(3) 0.010(3) 0.000(2) 0.000(2) -0.002(2)
O63 0.022(3) 0.017(3) 0.016(3) -0.003(2) -0.006(3) 0.000(2)
O69 0.020(3) 0.025(3) 0.022(3) -0.004(3) -0.008(3) 0.005(2)
O49 0.017(3) 0.032(3) 0.017(3) -0.003(3) -0.006(3) 0.002(3)
O62 0.021(3) 0.021(3) 0.015(3) 0.000(2) -0.003(3) -0.004(2)
O12 0.014(3) 0.027(3) 0.013(3) 0.001(2) -0.006(2) 0.004(2)
O4 0.016(3) 0.020(3) 0.016(3) -0.003(2) -0.006(2) 0.003(2)
O24 0.021(3) 0.022(3) 0.020(3) -0.005(2) -0.008(3) 0.001(2)
O40 0.014(3) 0.022(3) 0.023(3) -0.003(3) -0.005(3) 0.001(2)
O19 0.017(3) 0.018(3) 0.014(3) -0.001(2) -0.004(2) -0.002(2)
O28 0.013(3) 0.019(3) 0.016(3) -0.002(2) 0.000(2) -0.003(2)
O6 0.008(3) 0.013(3) 0.016(3) -0.002(2) 0.007(2) -0.001(2)
O8 0.014(3) 0.025(3) 0.012(3) 0.000(2) -0.003(2) -0.001(2)
O16 0.013(3) 0.018(3) 0.012(3) 0.003(2) -0.003(2) -0.004(2)
O18 0.014(3) 0.017(3) 0.017(3) -0.008(2) -0.002(2) 0.000(2)
O21 0.017(3) 0.018(3) 0.012(3) -0.003(2) -0.005(2) -0.003(2)
O14 0.018(3) 0.025(3) 0.020(3) -0.007(3) -0.007(3) 0.003(2)
O30 0.022(3) 0.020(3) 0.014(3) -0.001(2) -0.001(3) 0.000(2)
O56 0.019(3) 0.024(3) 0.025(3) 0.001(3) -0.006(3) -0.002(2)
O26 0.021(3) 0.021(3) 0.016(3) 0.005(2) -0.003(3) 0.001(2)
O68 0.018(3) 0.026(3) 0.016(3) -0.004(2) -0.007(3) 0.004(2)
O55 0.015(3) 0.025(3) 0.024(3) -0.004(3) -0.002(3) -0.001(2)
O53 0.021(3) 0.027(3) 0.021(3) -0.007(3) -0.001(3) 0.000(3)
O54 0.018(3) 0.018(3) 0.022(3) -0.005(2) 0.000(3) 0.000(2)
O60 0.029(4) 0.019(3) 0.016(3) 0.001(2) -0.003(3) -0.003(3)
O52 0.019(3) 0.022(3) 0.019(3) -0.005(2) -0.001(3) 0.001(2)
O65 0.023(3) 0.023(3) 0.027(3) -0.002(3) -0.009(3) 0.003(3)
O41 0.020(3) 0.020(3) 0.026(3) 0.001(3) 0.002(3) 0.002(2)
O39 0.029(4) 0.027(3) 0.020(3) -0.005(3) -0.004(3) 0.006(3)
O45 0.034(4) 0.023(3) 0.043(4) -0.008(3) -0.021(4) 0.006(3)
O47 0.023(3) 0.026(3) 0.015(3) 0.006(3) 0.005(3) 0.004(3)
O44 0.024(3) 0.022(3) 0.023(3) -0.002(3) -0.007(3) -0.003(3)
O36 0.017(3) 0.018(3) 0.022(3) -0.004(2) 0.000(3) 0.001(2)
O48 0.026(4) 0.026(3) 0.025(3) -0.002(3) -0.009(3) 0.001(3)
O64 0.026(4) 0.023(3) 0.027(4) 0.004(3) -0.006(3) 0.002(3)
O43 0.024(3) 0.015(3) 0.026(3) -0.002(2) -0.003(3) 0.000(2)
O57 0.024(3) 0.020(3) 0.033(4) 0.001(3) -0.012(3) 0.002(3)
O50 0.039(4) 0.026(3) 0.023(3) -0.007(3) -0.008(3) -0.003(3)
O17 0.018(3) 0.021(3) 0.014(3) -0.003(2) -0.003(2) 0.000(2)
O71 0.025(4) 0.038(4) 0.037(4) -0.019(3) -0.012(3) 0.006(3)
O67 0.019(3) 0.024(3) 0.019(3) 0.000(3) 0.002(3) -0.002(2)
O58 0.018(3) 0.017(3) 0.025(3) -0.006(2) -0.003(3) 0.000(2)
O59 0.021(3) 0.019(3) 0.023(3) 0.001(2) -0.004(3) 0.001(2)
O61 0.016(3) 0.023(3) 0.022(3) -0.003(3) 0.003(3) 0.001(2)
O23 0.009(3) 0.020(3) 0.020(3) -0.006(2) -0.004(2) -0.002(2)
O20 0.016(3) 0.018(3) 0.015(3) 0.000(2) -0.004(2) -0.002(2)
O10 0.019(3) 0.016(3) 0.022(3) -0.005(2) -0.007(3) 0.003(2)
O37 0.023(3) 0.038(4) 0.021(3) -0.003(3) -0.005(3) -0.002(3)
O38 0.027(4) 0.029(3) 0.021(3) -0.003(3) -0.004(3) 0.003(3)
O31 0.010(3) 0.010(2) 0.013(3) 0.000(2) -0.006(2) 0.0005(19)
O70 0.021(4) 0.038(4) 0.044(5) 0.009(4) -0.007(3) 0.001(3)
O66 0.021(3) 0.037(4) 0.023(3) -0.006(3) -0.007(3) 0.000(3)
O42 0.049(5) 0.027(4) 0.055(5) -0.010(4) -0.035(5) 0.006(3)
O1 0.011(3) 0.023(3) 0.024(3) -0.010(3) -0.002(3) 0.002(2)

loop_
_atom_type_symbol
_atom_type_description
_atom_type_scat_dispersion_real
_atom_type_scat_dispersion_imag
_atom_type_scat_source
Y Y -0.2670 2.0244 'International Tables Vol C Tables 4.2.6.8 and 6.1.1.4'
Na Na 0.1353 0.1239 'International Tables Vol C Tables 4.2.6.8 and 6.1.1.4'
O O 0.0492 0.0322 'International Tables Vol C Tables 4.2.6.8 and 6.1.1.4'
W W -5.4734 5.5774 'International Tables Vol C Tables 4.2.6.8 and 6.1.1.4'
H H 0.0000 0.0000 'International Tables Vol C Tables 4.2.6.8 and 6.1.1.4'

loop_
_exptl_crystal_face_index_h
_exptl_crystal_face_index_k
_exptl_crystal_face_index_l
_exptl_crystal_face_perp_dist
_exptl_oxdiff_crystal_face_indexfrac_h
_exptl_oxdiff_crystal_face_indexfrac_k
_exptl_oxdiff_crystal_face_indexfrac_l
_exptl_oxdiff_crystal_face_x
_exptl_oxdiff_crystal_face_y
_exptl_oxdiff_crystal_face_z
5 0 2 0.0791 5.0000 -0.0000 2.0001 -0.5557 -0.1511 0.1856
0 0 -1 0.0064 -0.0000 0.0000 -1.0000 0.0210 -0.0757 0.0056
0 0 1 0.0064 0.0000 -0.0000 1.0000 -0.0210 0.0757 -0.0056
-1 -5 -1 0.0097 -1.0001 -4.9999 -1.0005 -0.0698 -0.0345 -0.5948
1 5 1 0.0097 1.0001 4.9999 1.0005 0.0698 0.0345 0.5948
-8 0 1 0.0669 -7.8021 -0.0486 0.8642 0.7814 0.5372 -0.3175

loop_
_geom_angle_atom_site_label_1
_geom_angle_atom_site_label_2
_geom_angle_atom_site_label_3
_geom_angle
_geom_angle_site_symmetry_1
_geom_angle_site_symmetry_3
O29 W9 O35 83.9(2) . .
O29 W9 O23 154.5(3) . .
O29 W9 O31 77.9(2) . .
O35 W9 O31 74.0(2) . .
O22 W9 O29 91.9(3) . .
O22 W9 O35 157.9(3) . .
O22 W9 O23 91.0(3) . .
O22 W9 O31 83.9(2) . .
O30 W9 O29 102.5(3) . .
O30 W9 O35 99.1(3) . .
O30 W9 O22 103.0(3) . .
O30 W9 O23 101.5(3) . .
O30 W9 O31 173.1(3) . .
O23 W9 O35 84.0(2) . .
O23 W9 O31 77.2(2) . .
O34 W8 O31 73.5(2) . .
O29 W8 O34 83.4(3) . .
O29 W8 O31 77.3(2) . .
O27 W8 O34 83.8(3) . .
O27 W8 O29 155.1(2) . .
O27 W8 O31 78.6(2) . .
O28 W8 O34 98.1(3) . .
O28 W8 O29 99.5(3) . .
O28 W8 O27 103.3(3) . .
O28 W8 O21 103.9(3) . .
O28 W8 O31 171.2(2) . .
O21 W8 O34 157.9(2) . .
O21 W8 O29 91.2(3) . .
O21 W8 O27 92.7(3) . .
O21 W8 O31 84.4(2) . .
O2 W2 O6 72.9(2) . .
O9 W2 O2 83.1(2) . .
O9 W2 O6 76.1(2) . .
O7 W2 O2 83.1(2) . .
O7 W2 O9 152.1(2) . .
O7 W2 O6 76.8(2) . .
O15 W2 O2 156.2(3) . .
O15 W2 O9 90.9(3) . .
O15 W2 O7 92.1(3) . .
O15 W2 O6 83.2(2) . .
O8 W2 O2 100.0(3) . .
O8 W2 O9 104.6(3) . .
O8 W2 O7 101.5(3) . .
O8 W2 O15 103.8(3) . .
O8 W2 O6 172.8(2) . .
O25 W6 O32 84.4(3) . .
O25 W6 O23 155.5(2) . .
O25 W6 O31 78.5(2) . .
O32 W6 O31 74.1(2) . .
O24 W6 O25 101.6(3) . .
O24 W6 O32 96.3(3) . .
O24 W6 O19 104.4(3) . .
O24 W6 O23 100.8(3) . .
O24 W6 O31 170.4(3) . .
O19 W6 O25 92.4(3) . .
O19 W6 O32 159.3(2) . .
O19 W6 O23 91.5(3) . .
O19 W6 O31 85.2(2) . .
O23 W6 O32 83.4(3) . .
O23 W6 O31 77.7(2) . .
O13 W5 O5 83.8(3) . .
O13 W5 O6 77.4(2) . .
O7 W5 O13 155.9(3) . .
O7 W5 O5 84.7(3) . .
O7 W5 O6 79.1(2) . .
O5 W5 O6 73.8(2) . .
O18 W5 O13 91.3(3) . .
O18 W5 O7 91.6(3) . .
O18 W5 O5 158.2(3) . .
O18 W5 O6 84.4(2) . .
O14 W5 O13 100.5(3) . .
O14 W5 O7 102.1(3) . .
O14 W5 O5 97.8(3) . .
O14 W5 O6 171.4(3) . .
O14 W5 O18 104.0(3) . .
O13 W4 O4 84.2(2) . .
O13 W4 O6 77.9(2) . .
O11 W4 O13 155.1(2) . .
O11 W4 O4 83.4(2) . .
O11 W4 O6 78.0(2) . .
O12 W4 O13 101.9(3) . .
O12 W4 O11 101.4(3) . .
O12 W4 O4 99.4(3) . .
O12 W4 O6 173.4(2) . .
O12 W4 O17 103.2(3) . .
O4 W4 O6 74.0(2) . .
O17 W4 O13 91.1(3) . .
O17 W4 O11 92.1(3) . .
O17 W4 O4 157.4(3) . .
O17 W4 O6 83.4(2) . .
O3 W3 O6 73.8(2) . .
O9 W3 O3 83.4(2) . .
O9 W3 O6 78.0(2) . .
O11 W3 O3 83.4(2) . .
O11 W3 O9 154.2(2) . .
O11 W3 O6 77.0(2) . .
O16 W3 O3 158.6(3) . .
O16 W3 O9 91.8(3) . .
O16 W3 O11 92.4(3) . .
O16 W3 O6 84.8(2) . .
O10 W3 O3 96.2(3) . .
O10 W3 O9 101.0(3) . .
O10 W3 O11 102.4(3) . .
O10 W3 O6 170.0(2) . .
O10 W3 O16 105.3(3) . .
O25 W7 O33 82.6(2) . .
O25 W7 O31 76.7(2) . .
O33 W7 O31 73.4(2) . .
O27 W7 O25 153.7(3) . .
O27 W7 O33 83.6(2) . .
O27 W7 O31 78.0(2) . .
O26 W7 O25 101.2(3) . .
O26 W7 O33 97.6(3) . .
O26 W7 O27 102.7(3) . .
O26 W7 O20 105.1(3) . .
O26 W7 O31 170.9(3) . .
O20 W7 O25 91.1(3) . .
O20 W7 O33 157.2(3) . .
O20 W7 O27 93.1(2) . .
O20 W7 O31 83.9(2) . .
O2 W1 O5 87.9(3) . .
O2 W1 O4 154.7(3) . .
O2 W1 O6 78.6(2) . .
O3 W1 O2 88.9(3) . .
O3 W1 O5 154.5(3) . .
O3 W1 O4 86.5(3) . .
O3 W1 O6 78.1(2) . .
O5 W1 O4 85.7(3) . .
O5 W1 O6 76.5(2) . .
O4 W1 O6 76.1(2) . .
O1 W1 O2 104.4(3) . .
O1 W1 O3 103.4(3) . .
O1 W1 O5 101.9(3) . .
O1 W1 O4 100.9(3) . .
O1 W1 O6 176.6(3) . .
O34 W10 O35 87.2(3) . .
O34 W10 O32 154.7(3) . .
O34 W10 O33 88.3(3) . .
O34 W10 O31 77.7(2) . .
O35 W10 O31 77.4(2) . .
O32 W10 O35 86.5(2) . .
O32 W10 O31 77.1(2) . .
O33 W10 O35 154.9(3) . .
O33 W10 O32 87.1(3) . .
O33 W10 O31 77.5(2) . .
O36 W10 O34 103.7(3) . .
O36 W10 O35 101.9(3) . .
O36 W10 O32 101.6(3) . .
O36 W10 O33 103.1(3) . .
O36 W10 O31 178.5(2) . .
O22 Y1 O19 73.5(2) . .
O22 Y1 O21 73.8(2) . .
O22 Y1 O20 115.3(2) . .
O15 Y1 O22 139.3(2) . .
O15 Y1 O19 74.9(2) . .
O15 Y1 O16 75.5(2) . .
O15 Y1 O18 74.9(2) . .
O15 Y1 O21 144.5(2) . .
O15 Y1 O17 117.6(2) . .
O15 Y1 O20 78.7(2) . .
O19 Y1 O21 115.7(2) . .
O16 Y1 O22 143.1(2) . .
O16 Y1 O19 141.3(2) . .
O16 Y1 O18 118.0(2) . .
O16 Y1 O21 77.4(2) . .
O16 Y1 O17 73.6(2) . .
O16 Y1 O20 76.7(2) . .
O18 Y1 O22 73.6(2) . .
O18 Y1 O19 77.1(2) . .
O18 Y1 O21 139.1(2) . .
O18 Y1 O20 144.5(2) . .
O17 Y1 O22 77.1(2) . .
O17 Y1 O19 143.4(2) . .
O17 Y1 O18 74.1(2) . .
O17 Y1 O21 75.1(2) . .
O17 Y1 O20 140.3(2) . .
O20 Y1 O19 73.4(2) . .
O20 Y1 O21 73.2(2) . .
Na7 Na6 Na5 167.06(14) . .
O56 Na6 Na5 90.2(2) . .
O56 Na6 Na7 80.2(2) . .
O55 Na6 Na5 42.60(18) . .
O55 Na6 Na7 145.8(2) . .
O55 Na6 O56 93.1(3) . .
O55 Na6 O54 86.1(3) . .
O55 Na6 O57 85.8(3) . .
O55 Na6 O58 105.0(3) . .
O55 Na6 O59 165.8(3) . .
O54 Na6 Na5 44.69(17) . .
O54 Na6 Na7 128.0(2) . .
O54 Na6 O56 98.9(3) . .
O54 Na6 O57 89.7(3) . .
O54 Na6 O59 83.5(2) . .
O57 Na6 Na5 94.8(2) . .
O57 Na6 Na7 95.8(2) . .
O57 Na6 O56 171.2(3) . .
O57 Na6 O59 103.8(3) . .
O58 Na6 Na5 146.7(2) . .
O58 Na6 Na7 41.13(16) . .
O58 Na6 O56 83.2(2) . .
O58 Na6 O54 168.6(3) . .
O58 Na6 O57 88.7(3) . .
O58 Na6 O59 85.9(2) . .
O59 Na6 Na5 124.9(2) . .
O59 Na6 Na7 44.88(18) . .
O59 Na6 O56 79.0(2) . .
O51 Na4 Na3 123.7(2) . .
O51 Na4 O49 162.9(3) . .
O51 Na4 O52 92.8(3) . .
O51 Na4 O48 85.0(3) . .
O51 Na4 O50 88.5(3) . .
O51 Na4 O10 77.2(2) . .
O49 Na4 Na3 40.34(18) . .
O49 Na4 O52 102.6(3) . .
O49 Na4 O48 78.0(2) . .
O49 Na4 O50 97.6(3) . .
O49 Na4 O10 98.1(2) . .
O52 Na4 Na3 125.0(2) . .
O52 Na4 O48 153.2(3) . .
O52 Na4 O10 80.5(2) . .
O48 Na4 Na3 41.87(17) . .
O48 Na4 O10 73.0(2) . .
O50 Na4 Na3 123.2(2) . .
O50 Na4 O52 93.9(3) . .
O50 Na4 O48 112.8(3) . .
O50 Na4 O10 164.2(3) . .
O10 Na4 Na3 71.33(16) . .
Na1 Na2 Na3 155.29(14) . .
O46 Na2 Na1 124.9(2) . .
O46 Na2 Na3 40.56(17) . .
O46 Na2 O40 97.4(2) . .
O46 Na2 O43 81.7(2) . .
O40 Na2 Na1 42.41(16) . .
O40 Na2 Na3 137.5(2) . .
O41 Na2 Na1 45.3(2) . .
O41 Na2 Na3 143.0(2) . .
O41 Na2 O46 166.8(3) . .
O41 Na2 O40 79.2(2) . .
O41 Na2 O43 101.9(3) . .
O44 Na2 Na1 107.8(2) . .
O44 Na2 Na3 96.5(2) . .
O44 Na2 O46 105.4(2) . .
O44 Na2 O40 88.2(2) . .
O44 Na2 O41 87.3(3) . .
O44 Na2 O43 90.6(3) . .
O43 Na2 Na1 139.2(2) . .
O43 Na2 Na3 41.52(17) . .
O43 Na2 O40 178.3(3) . .
O42 Na2 Na1 73.7(3) . .
O42 Na2 Na3 84.2(3) . .
O42 Na2 O46 85.9(3) . .
O42 Na2 O40 102.4(3) . .
O42 Na2 O41 82.4(3) . .
O42 Na2 O44 163.5(3) . .
O42 Na2 O43 79.0(3) . .
O40 Na1 Na2 43.80(18) . .
O40 Na1 O28 82.4(2) . .
O40 Na1 O41 77.7(2) . .
O40 Na1 O39 158.4(3) . .
O40 Na1 O37 90.0(3) . .
O40 Na1 O38 108.9(3) . .
O28 Na1 Na2 92.59(19) . .
O28 Na1 O41 70.9(2) . .
O41 Na1 Na2 42.21(17) . .
O39 Na1 Na2 115.1(2) . .
O39 Na1 O28 96.1(3) . .
O39 Na1 O41 81.4(2) . .
O37 Na1 Na2 91.4(2) . .
O37 Na1 O28 164.3(3) . .
O37 Na1 O41 121.1(3) . .
O37 Na1 O39 96.0(3) . .
O37 Na1 O38 82.1(3) . .
O38 Na1 Na2 152.2(2) . .
O38 Na1 O28 87.3(3) . .
O38 Na1 O41 156.5(3) . .
O38 Na1 O39 92.6(3) . .
O12 Na8 Na7 82.93(17) 2_666 .
O68 Na8 Na7 145.5(2) . .
O68 Na8 O12 86.2(2) . 2_666
O68 Na8 O66 82.7(3) . .
O65 Na8 Na7 43.62(19) . .
O65 Na8 O12 92.9(2) . 2_666
O65 Na8 O68 104.7(3) . .
O65 Na8 O67 166.6(3) . .
O65 Na8 O66 85.7(3) . .
O64 Na8 Na7 42.2(2) . .
O64 Na8 O12 92.3(2) . 2_666
O64 Na8 O68 171.6(3) . .
O64 Na8 O65 83.6(3) . .
O64 Na8 O67 88.6(3) . .
O64 Na8 O66 99.3(3) . .
O67 Na8 Na7 125.5(2) . .
O67 Na8 O12 76.5(2) . 2_666
O67 Na8 O68 83.0(3) . .
O67 Na8 O66 106.4(3) . .
O66 Na8 Na7 103.8(2) . .
O66 Na8 O12 168.1(3) . 2_666
Na7 Na9 Na9 133.2(2) . 2_566
O63 Na9 Na9 130.3(2) . 2_566
O63 Na9 Na7 87.36(19) . .
O63 Na9 O62 87.9(2) . 2_566
O63 Na9 O60 95.9(3) . .
O62 Na9 Na9 43.36(18) 2_566 2_566
O62 Na9 Na9 44.68(17) . 2_566
O62 Na9 Na7 138.9(2) 2_566 .
O62 Na9 Na7 102.9(2) . .
O62 Na9 O63 168.2(3) . .
O62 Na9 O62 88.0(3) . 2_566
O62 Na9 O60 92.0(3) 2_566 .
O62 Na9 O60 95.3(3) . .
O62 Na9 O61 95.7(3) . .
O60 Na9 Na9 95.1(2) . 2_566
O60 Na9 Na7 48.12(17) . .
O61 Na9 Na9 139.8(3) . 2_566
O61 Na9 Na7 47.64(19) . .
O61 Na9 O63 86.9(2) . .
O61 Na9 O62 171.4(3) . 2_566
O61 Na9 O60 95.4(3) . .
Na2 Na3 Na4 107.57(12) . .
O46 Na3 Na4 80.46(18) . .
O46 Na3 Na2 40.93(17) . .
O46 Na3 O49 87.3(2) . .
O46 Na3 O45 99.4(3) . .
O46 Na3 O48 99.2(3) . .
O46 Na3 O43 82.0(3) . .
O49 Na3 Na4 39.21(17) . .
O49 Na3 Na2 127.6(2) . .
O49 Na3 O45 91.1(3) . .
O49 Na3 O48 75.9(2) . .
O45 Na3 Na4 130.2(2) . .
O45 Na3 Na2 103.1(2) . .
O45 Na3 O48 156.7(3) . .
O47 Na3 Na4 103.1(2) . .
O47 Na3 Na2 130.6(2) . .
O47 Na3 O46 171.2(3) . .
O47 Na3 O49 100.5(3) . .
O47 Na3 O45 84.6(3) . .
O47 Na3 O48 79.1(3) . .
O47 Na3 O43 89.9(3) . .
O48 Na3 Na4 40.81(18) . .
O48 Na3 Na2 100.2(2) . .
O43 Na3 Na4 134.4(2) . .
O43 Na3 Na2 41.40(18) . .
O43 Na3 O49 168.8(3) . .
O43 Na3 O45 94.0(3) . .
O43 Na3 O48 102.4(3) . .
Na6 Na5 Na5 123.72(17) . 2_567
O8 Na5 Na6 126.1(2) 2_667 .
O8 Na5 Na5 100.2(2) 2_667 2_567
O8 Na5 O54 169.8(3) 2_667 .
O55 Na5 Na6 41.77(17) . .
O55 Na5 Na5 133.1(2) . 2_567
O55 Na5 O8 86.1(2) . 2_667
O55 Na5 O53 91.8(3) . 2_567
O55 Na5 O54 84.5(2) . .
O55 Na5 O52 99.5(3) . .
O53 Na5 Na6 95.5(2) 2_567 .
O53 Na5 Na6 137.6(2) . .
O53 Na5 Na5 41.30(18) 2_567 2_567
O53 Na5 Na5 41.84(18) . 2_567
O53 Na5 O8 95.6(3) . 2_667
O53 Na5 O8 99.6(2) 2_567 2_667
O53 Na5 O55 174.9(3) . .
O53 Na5 O53 83.1(3) . 2_567
O53 Na5 O54 94.0(2) . .
O53 Na5 O54 84.7(2) 2_567 .
O53 Na5 O52 85.5(3) . .
O53 Na5 O52 168.5(3) 2_567 .
O54 Na5 Na6 43.90(17) . .
O54 Na5 Na5 89.1(2) . 2_567
O52 Na5 Na6 91.7(2) . .
O52 Na5 Na5 127.3(2) . 2_567
O52 Na5 O8 83.3(2) . 2_667
O52 Na5 O54 94.3(2) . .
Na6 Na7 Na8 141.60(14) . .
Na9 Na7 Na6 121.67(14) . .
Na9 Na7 Na8 96.73(13) . .
O60 Na7 Na6 129.9(2) . .
O60 Na7 Na8 76.4(2) . .
O60 Na7 Na9 46.43(19) . .
O60 Na7 O65 91.5(2) . .
O60 Na7 O64 82.3(3) . .
O60 Na7 O59 86.1(2) . .
O65 Na7 Na6 138.2(2) . .
O65 Na7 Na8 40.58(18) . .
O65 Na7 Na9 80.51(19) . .
O64 Na7 Na6 108.5(2) . .
O64 Na7 Na8 40.01(19) . .
O64 Na7 Na9 123.5(2) . .
O64 Na7 O65 78.6(3) . .
O64 Na7 O59 118.4(3) . .
O58 Na7 Na6 42.01(18) . .
O58 Na7 Na8 103.8(2) . .
O58 Na7 Na9 148.4(2) . .
O58 Na7 O60 162.7(3) . .
O58 Na7 O65 99.8(3) . .
O58 Na7 O64 87.0(3) . .
O58 Na7 O59 87.0(3) . .
O58 Na7 O61 102.5(3) . .
O59 Na7 Na6 45.10(17) . .
O59 Na7 Na8 153.3(2) . .
O59 Na7 Na9 85.12(19) . .
O59 Na7 O65 162.2(3) . .
O61 Na7 Na6 90.5(2) . .
O61 Na7 Na8 119.2(2) . .
O61 Na7 Na9 46.02(18) . .
O61 Na7 O60 92.1(3) . .
O61 Na7 O65 81.5(3) . .
O61 Na7 O64 159.2(3) . .
O61 Na7 O59 81.0(3) . .
W1 O2 W2 116.7(3) . .
W10 O34 W8 116.0(3) . .
W6 O25 W7 113.7(3) . .
W9 O29 W8 113.9(3) . .
W10 O35 W9 114.5(3) . .
W10 O32 W6 114.4(3) . .
W1 O3 W3 115.0(3) . .
W3 O9 W2 115.6(3) . .
W5 O13 W4 112.6(3) . .
W5 O7 W2 114.6(3) . .
W3 O11 W4 114.0(3) . .
Na3 O46 Na2 98.5(3) . .
W1 O5 W5 116.0(3) . .
W10 O33 W7 115.5(3) . .
W9 O22 Y1 132.4(3) . .
W8 O27 W7 113.6(3) . .
W2 O15 Y1 131.7(3) . .
Na4 O49 Na3 100.4(3) . .
Na9 O62 Na9 92.0(3) . 2_566
W4 O12 Na8 133.8(3) . 2_666
W1 O4 W4 114.7(3) . .
Na1 O40 Na2 93.8(2) . .
W6 O19 Y1 130.6(3) . .
W8 O28 Na1 144.5(3) . .
W5 O6 W2 88.60(19) . .
W5 O6 W3 173.0(3) . .
W4 O6 W2 172.9(3) . .
W4 O6 W5 91.4(2) . .
W4 O6 W3 89.9(2) . .
W3 O6 W2 89.3(2) . .
W1 O6 W2 91.8(2) . .
W1 O6 W5 93.7(2) . .
W1 O6 W4 95.2(2) . .
W1 O6 W3 93.1(2) . .
W2 O8 Na5 155.2(4) . 2_667
W3 O16 Y1 129.9(3) . .
W5 O18 Y1 129.7(3) . .
W8 O21 Y1 131.4(3) . .
Na6 O55 Na5 95.6(2) . .
Na5 O53 Na5 96.9(3) . 2_567
Na6 O54 Na5 91.4(2) . .
Na9 O60 Na7 85.5(2) . .
Na5 O52 Na4 131.1(3) . .
Na8 O65 Na7 95.8(3) . .
Na2 O41 Na1 92.5(3) . .
Na4 O48 Na3 97.3(3) . .
Na8 O64 Na7 97.8(3) . .
Na2 O43 Na3 97.1(3) . .
W4 O17 Y1 131.1(3) . .
Na7 O58 Na6 96.9(2) . .
Na7 O59 Na6 90.0(2) . .
Na9 O61 Na7 86.3(2) . .
W9 O23 W6 113.6(3) . .
W7 O20 Y1 132.1(3) . .
W3 O10 Na4 131.9(3) . .
W9 O31 W8 89.99(19) . .
W9 O31 W7 172.4(3) . .
W8 O31 W7 88.48(18) . .
W6 O31 W9 90.51(19) . .
W6 O31 W8 172.6(3) . .
W6 O31 W7 90.06(19) . .
W10 O31 W9 94.0(2) . .
W10 O31 W8 92.86(18) . .
W10 O31 W6 94.4(2) . .
W10 O31 W7 93.5(2) . .

loop_
_geom_bond_atom_site_label_1
_geom_bond_atom_site_label_2
_geom_bond_distance
_geom_bond_site_symmetry_2
W9 O29 1.942(6) .
W9 O35 2.036(6) .
W9 O22 1.779(6) .
W9 O30 1.740(7) .
W9 O23 1.947(5) .
W9 O31 2.313(6) .
W8 O34 2.021(6) .
W8 O29 1.965(7) .
W8 O27 1.926(6) .
W8 O28 1.741(6) .
W8 O21 1.784(6) .
W8 O31 2.319(5) .
W2 O2 2.030(6) .
W2 O9 1.957(6) .
W2 O7 1.947(6) .
W2 O15 1.792(6) .
W2 O6 2.386(6) .
W2 O8 1.724(6) .
W6 O25 1.927(6) .
W6 O32 2.038(6) .
W6 O24 1.740(6) .
W6 O19 1.785(6) .
W6 O23 1.958(7) .
W6 O31 2.288(5) .
W5 O13 1.965(6) .
W5 O7 1.941(6) .
W5 O5 2.004(6) .
W5 O6 2.298(5) .
W5 O18 1.798(6) .
W5 O14 1.736(7) .
W4 O13 1.970(6) .
W4 O11 1.933(6) .
W4 O12 1.736(6) .
W4 O4 2.032(6) .
W4 O6 2.274(6) .
W4 O17 1.800(6) .
W3 O3 2.046(6) .
W3 O9 1.947(6) .
W3 O11 1.932(6) .
W3 O6 2.315(5) .
W3 O16 1.783(6) .
W3 O10 1.732(6) .
W7 O25 1.974(6) .
W7 O33 2.034(6) .
W7 O27 1.948(6) .
W7 O26 1.736(6) .
W7 O20 1.785(6) .
W7 O31 2.328(6) .
W1 O2 1.888(6) .
W1 O3 1.888(7) .
W1 O5 1.913(6) .
W1 O4 1.943(6) .
W1 O6 2.257(5) .
W1 O1 1.736(6) .
W10 O34 1.883(6) .
W10 O35 1.933(6) .
W10 O32 1.925(6) .
W10 O33 1.908(7) .
W10 O36 1.746(6) .
W10 O31 2.250(5) .
Y1 O22 2.377(6) .
Y1 O15 2.332(6) .
Y1 O19 2.386(6) .
Y1 O16 2.361(6) .
Y1 O18 2.373(6) .
Y1 O21 2.395(5) .
Y1 O17 2.361(6) .
Y1 O20 2.380(6) .
Na6 Na5 3.516(5) .
Na6 Na7 3.512(5) .
Na6 O56 2.496(8) .
Na6 O55 2.353(7) .
Na6 O54 2.439(7) .
Na6 O57 2.441(8) .
Na6 O58 2.368(8) .
Na6 O59 2.488(7) .
Na4 Na3 3.721(5) .
Na4 O51 2.316(7) .
Na4 O49 2.392(7) .
Na4 O52 2.436(8) .
Na4 O48 2.452(8) .
Na4 O50 2.411(8) .
Na4 O10 2.691(8) .
Na2 Na1 3.539(5) .
Na2 Na3 3.643(5) .
Na2 O46 2.413(7) .
Na2 O40 2.455(8) .
Na2 O41 2.380(7) .
Na2 O44 2.363(7) .
Na2 O43 2.428(8) .
Na2 O42 2.348(8) .
Na1 O40 2.392(7) .
Na1 O28 2.469(7) .
Na1 O41 2.519(8) .
Na1 O39 2.440(7) .
Na1 O37 2.432(8) .
Na1 O38 2.437(8) .
Na8 Na7 3.626(5) .
Na8 O12 2.693(7) 2_666
Na8 O68 2.387(8) .
Na8 O65 2.371(8) .
Na8 O64 2.353(8) .
Na8 O67 2.381(7) .
Na8 O66 2.434(8) .
Na9 Na9 3.306(7) 2_566
Na9 Na7 3.213(5) .
Na9 O63 2.325(7) .
Na9 O62 2.326(7) 2_566
Na9 O62 2.271(7) .
Na9 O60 2.335(8) .
Na9 O61 2.317(7) .
Na3 O46 2.396(7) .
Na3 O49 2.450(8) .
Na3 O45 2.459(8) .
Na3 O47 2.257(8) .
Na3 O48 2.504(7) .
Na3 O43 2.434(8) .
Na5 Na5 3.595(7) 2_567
Na5 O8 2.438(7) 2_667
Na5 O55 2.391(8) .
Na5 O53 2.416(8) 2_567
Na5 O53 2.390(8) .
Na5 O54 2.473(7) .
Na5 O52 2.425(7) .
Na7 O60 2.400(7) .
Na7 O65 2.514(8) .
Na7 O64 2.456(8) .
Na7 O58 2.327(7) .
Na7 O59 2.478(8) .
Na7 O61 2.379(8) .
O62 Na9 2.326(7) 2_566
O12 Na8 2.693(7) 2_666
O8 Na5 2.438(7) 2_667
O53 Na5 2.416(8) 2_567

loop_
_geom_torsion_atom_site_label_1
_geom_torsion_atom_site_label_2
_geom_torsion_atom_site_label_3
_geom_torsion_atom_site_label_4
_geom_torsion
_geom_torsion_site_symmetry_4
O2 W2 O15 Y1 1.4(9) .
O2 W2 O8 Na5 -119.0(8) 2_667
O2 W1 O3 W3 -76.9(3) .
O34 W8 O28 Na1 173.2(6) .
O34 W8 O21 Y1 -2.1(10) .
O25 W6 O19 Y1 -77.9(4) .
O25 W7 O20 Y1 77.7(4) .
O29 W9 O22 Y1 76.7(4) .
O29 W8 O28 Na1 -102.1(6) .
O29 W8 O21 Y1 -77.4(4) .
O35 W9 O22 Y1 -1.6(9) .
O35 W10 O34 W8 -78.9(3) .
O32 W6 O19 Y1 2.6(10) .
O32 W10 O34 W8 -3.1(9) .
O3 W3 O16 Y1 0.6(9) .
O3 W3 O10 Na4 -33.9(4) .
O3 W1 O2 W2 77.4(3) .
O9 W2 O15 Y1 76.2(4) .
O9 W2 O8 Na5 155.6(8) 2_667
O9 W3 O16 Y1 -75.8(4) .
O9 W3 O10 Na4 50.5(4) .
O13 W5 O18 Y1 -79.1(4) .
O13 W4 O12 Na8 165.5(4) 2_666
O13 W4 O17 Y1 78.3(4) .
O7 W2 O15 Y1 -76.1(4) .
O7 W2 O8 Na5 -34.1(9) 2_667
O7 W5 O18 Y1 77.0(4) .
O11 W4 O12 Na8 -23.4(5) 2_666
O11 W4 O17 Y1 -77.0(4) .
O11 W3 O16 Y1 78.8(4) .
O11 W3 O10 Na4 -118.5(4) .
O5 W5 O18 Y1 -2.8(10) .
O5 W1 O2 W2 -77.3(3) .
O5 W1 O3 W3 5.8(8) .
O33 W7 O20 Y1 4.5(9) .
O33 W10 O34 W8 76.5(4) .
O27 W8 O28 Na1 87.7(6) .
O27 W8 O21 Y1 78.0(4) .
O27 W7 O20 Y1 -76.3(4) .
O15 W2 O8 Na5 61.0(9) 2_667
O12 W4 O17 Y1 -179.3(4) .
O4 W4 O12 Na8 -108.5(4) 2_666
O4 W4 O17 Y1 0.8(10) .
O4 W1 O2 W2 -2.0(8) .
O4 W1 O3 W3 78.2(3) .
O24 W6 O19 Y1 179.5(4) .
O28 W8 O21 Y1 -177.5(4) .
O6 W2 O15 Y1 0.3(4) .
O6 W5 O18 Y1 -1.9(4) .
O6 W4 O17 Y1 0.6(4) .
O6 W3 O16 Y1 2.0(4) .
O6 W3 O10 Na4 -33.1(18) .
O6 W1 O2 W2 -0.7(3) .
O6 W1 O3 W3 1.7(3) .
O8 W2 O15 Y1 -178.5(4) .
O16 W3 O10 Na4 145.5(4) .
O21 W8 O28 Na1 -8.5(7) .
O14 W5 O18 Y1 179.8(4) .
O30 W9 O22 Y1 180.0(4) .
O26 W7 O20 Y1 179.7(4) .
O36 W10 O34 W8 179.6(3) .
O17 W4 O12 Na8 71.5(5) 2_666
O23 W9 O22 Y1 -78.0(4) .
O23 W6 O19 Y1 77.9(4) .
O10 W3 O16 Y1 -177.7(4) .
O31 W9 O22 Y1 -0.9(4) .
O31 W8 O21 Y1 -0.3(4) .
O31 W6 O19 Y1 0.4(4) .
O31 W7 O20 Y1 1.3(3) .
O31 W10 O34 W8 -1.1(3) .
O1 W1 O2 W2 -179.0(3) .
O1 W1 O3 W3 178.6(3) .
